data_7248413
loop_
_publ_author_name
'Igoa Salda\~na, Fernando'
'L\'opez, Agust\'in'
'Gonz\'alez-Platas, Javier'
'Suescun, Leopoldo'
'Kremer, Carlos'
'Torres, Julia'

_publ_section_title
;
 Extended isomerism in heteronuclear metal--organic frameworks: synthetic
 strategies and crystal structures of lanthanide--cobalt--oxydiacetate
 systems
;
_journal_issue 19
_journal_name_full CrystEngComm
_journal_page_first 2560
_journal_page_last 2570
_journal_paper_doi 10.1039/D4CE00168K
_journal_volume 26
_journal_year 2024
_chemical_formula_moiety 'C24 H36 Co3 O36 Tb2, 1(O)'
_chemical_formula_sum 'C24 H36 Co3 O37 Tb2'
_chemical_formula_weight 1411.16
_space_group_crystal_system hexagonal
_space_group_IT_number 192
_space_group_name_Hall '-P 6 2c'
_space_group_name_H-M_alt 'P 6/m c c'
_atom_sites_solution_hydrogens mixed
_atom_sites_solution_primary dual
_audit_creation_date 2023-09-26
_audit_creation_method
;
Olex2 1.5
(compiled 2023.08.24 svn.re1ec1418 for OlexSys, GUI svn.r6817)
;
_audit_update_record
;
2023-12-28 deposited with the CCDC.	2024-04-11 downloaded from the CCDC.
;
_cell_angle_alpha 90
_cell_angle_beta 90
_cell_angle_gamma 120
_cell_formula_units_Z 2
_cell_length_a 14.6496(5)
_cell_length_b 14.6496(5)
_cell_length_c 15.7485(6)
_cell_measurement_reflns_used 2305
_cell_measurement_temperature 293(2)
_cell_measurement_theta_max 27.4410
_cell_measurement_theta_min 2.5820
_cell_volume 2926.99(18)
_computing_cell_refinement 'CrysAlisPro 1.171.41.95a (Rigaku OD, 2021)'
_computing_data_collection 'CrysAlisPro 1.171.41.95a (Rigaku OD, 2021)'
_computing_data_reduction 'CrysAlisPro 1.171.41.95a (Rigaku OD, 2021)'
_computing_molecular_graphics 'Olex2 1.5 (Dolomanov et al., 2009)'
_computing_publication_material 'Olex2 1.5 (Dolomanov et al., 2009)'
_computing_structure_refinement 'SHELXL 2019/3 (Sheldrick, 2015)'
_computing_structure_solution 'SHELXT 2018/2 (Sheldrick, 2018)'
_diffrn_ambient_temperature 293(2)
_diffrn_detector 'CCD plate'
_diffrn_detector_area_resol_mean 8.1268
_diffrn_detector_type EosS2
_diffrn_measured_fraction_theta_full 0.992
_diffrn_measured_fraction_theta_max 0.950
_diffrn_measurement_details
;
List of Runs (angles in degrees, time in seconds):

  # Type    Start    End  Width  t~exp~   \w     \q     \k     \f   Frames
#--------------------------------------------------------------------------
  1  \w    -94.00  22.00   1.00   30.00    --  -26.80 -37.00 -90.00  116
  2  \w    -65.00   5.00   1.00   30.00    --  -26.80  77.00-120.00   70
;
_diffrn_measurement_device 'four-circle diffractometer'
_diffrn_measurement_device_type 'SuperNova, Dualflex, EosS2'
_diffrn_measurement_method '\w scans'
_diffrn_orient_matrix_type 'CrysAlisPro convention (1999,Acta A55,543-557)'
_diffrn_orient_matrix_UB_11 -0.0490006000
_diffrn_orient_matrix_UB_12 -0.0038232000
_diffrn_orient_matrix_UB_13 -0.0101098000
_diffrn_orient_matrix_UB_21 -0.0259222000
_diffrn_orient_matrix_UB_22 -0.0551672000
_diffrn_orient_matrix_UB_23 0.0069536000
_diffrn_orient_matrix_UB_31 -0.0072524000
_diffrn_orient_matrix_UB_32 0.0079786000
_diffrn_orient_matrix_UB_33 0.0433432000
_diffrn_radiation_monochromator mirror
_diffrn_radiation_probe x-ray
_diffrn_radiation_type 'Mo K\a'
_diffrn_radiation_wavelength 0.71073
_diffrn_reflns_av_R_equivalents 0.0477
_diffrn_reflns_av_unetI/netI 0.0343
_diffrn_reflns_Laue_measured_fraction_full 0.992
_diffrn_reflns_Laue_measured_fraction_max 0.950
_diffrn_reflns_limit_h_max 19
_diffrn_reflns_limit_h_min -7
_diffrn_reflns_limit_k_max 17
_diffrn_reflns_limit_k_min -18
_diffrn_reflns_limit_l_max 20
_diffrn_reflns_limit_l_min -13
_diffrn_reflns_number 7850
_diffrn_reflns_point_group_measured_fraction_full 0.992
_diffrn_reflns_point_group_measured_fraction_max 0.950
_diffrn_reflns_theta_full 25.242
_diffrn_reflns_theta_max 28.250
_diffrn_reflns_theta_min 2.781
_diffrn_source 'micro-focus sealed X-ray tube'
_diffrn_source_type 'SuperNova (Mo) X-ray Source'
_exptl_absorpt_coefficient_mu 3.302
_exptl_absorpt_correction_T_max 1.000
_exptl_absorpt_correction_T_min 0.770
_exptl_absorpt_correction_type gaussian
_exptl_absorpt_process_details
;
CrysAlisPro 1.171.41.95a (Rigaku Oxford Diffraction, 2021)
Numerical absorption correction based on gaussian integration over
a multifaceted crystal model
Empirical absorption correction using spherical harmonics,
implemented in SCALE3 ABSPACK scaling algorithm.
;
_exptl_crystal_density_diffrn 1.601
_exptl_crystal_F_000 1374
_exptl_crystal_size_max 0.18
_exptl_crystal_size_mid 0.04
_exptl_crystal_size_min 0.04
_refine_diff_density_max 0.878
_refine_diff_density_min -1.056
_refine_diff_density_rms 0.135
_refine_ls_extinction_method none
_refine_ls_goodness_of_fit_ref 1.163
_refine_ls_hydrogen_treatment constr
_refine_ls_matrix_type full
_refine_ls_number_parameters 58
_refine_ls_number_reflns 1206
_refine_ls_number_restraints 0
_refine_ls_restrained_S_all 1.163
_refine_ls_R_factor_all 0.0590
_refine_ls_R_factor_gt 0.0416
_refine_ls_shift/su_max 0.000
_refine_ls_shift/su_mean 0.000
_refine_ls_structure_factor_coef Fsqd
_refine_ls_weighting_details 'w=1/[\s^2^(Fo^2^)+(0.0407P)^2^+14.6309P] where P=(Fo^2^+2Fc^2^)/3'
_refine_ls_weighting_scheme calc
_refine_ls_wR_factor_gt 0.1066
_refine_ls_wR_factor_ref 0.1147
_reflns_Friedel_coverage 0.000
_reflns_number_gt 933
_reflns_number_total 1206
_reflns_threshold_expression 'I > 2\s(I)'
_cod_data_source_file d4ce00168k2.cif
_cod_data_source_block tbco
_cod_depositor_comments 'Adding full bibliography for 7248398--7248415.cif.'
_cod_original_cell_volume 2927.0(2)
_cod_database_code 7248413
_shelx_shelxl_version_number 2019/3
_chemical_oxdiff_formula 'C24 H60 Co3 O48 Tb'
_shelx_space_group_comment
;
The symmetry employed for this shelxl refinement is uniquely defined
by the following loop, which should always be used as a source of
symmetry information in preference to the above space-group names.
They are only intended as comments.
;
_shelx_estimated_absorpt_t_max 0.879
_shelx_estimated_absorpt_t_min 0.588
_reflns_odcompleteness_completeness 99.92
_reflns_odcompleteness_iscentric 1
_reflns_odcompleteness_theta 26.32
_olex2_refinement_description
;
1. Fixed Uiso
 At 1.2 times of:
  All C(H,H) groups
 At 1.5 times of:
  All O(H) groups
2. Uiso/Uaniso restraints and constraints
: with sigma of 0.001 and sigma for terminal atoms of 0.2
3. Rigid body (RIGU) restrains
 O2W
 with sigma for 1-2 distances of 0.004 and sigma for 1-3 distances of 0.004
4. Others
 Fixed Sof: O2W(0.08334)
5.a Rotating group:
 O1W(H1W)
5.b Secondary CH2 refined with riding coordinates:
 C2(H2A,H2B)
;
_olex2_submission_special_instructions 'No special instructions were received'
_oxdiff_exptl_absorpt_empirical_details
;
Empirical correction (ABSPACK) includes:
- Absorption correction using spherical harmonics
- Frame scaling
;
_oxdiff_exptl_absorpt_empirical_full_max 1.057
_oxdiff_exptl_absorpt_empirical_full_min 0.960

loop_
_space_group_symop_operation_xyz
'x, y, z'
'-y, x-y, z'
'-x+y, -x, z'
'-x, -y, z'
'y, -x+y, z'
'x-y, x, z'
'y, x, -z+1/2'
'x-y, -y, -z+1/2'
'-x, -x+y, -z+1/2'
'-y, -x, -z+1/2'
'-x+y, y, -z+1/2'
'x, x-y, -z+1/2'
'-x, -y, -z'
'y, -x+y, -z'
'x-y, x, -z'
'x, y, -z'
'-y, x-y, -z'
'-x+y, -x, -z'
'-y, -x, z-1/2'
'-x+y, y, z-1/2'
'x, x-y, z-1/2'
'y, x, z-1/2'
'x-y, -y, z-1/2'
'-x, -x+y, z-1/2'

loop_
_atom_site_label
_atom_site_type_symbol
_atom_site_fract_x
_atom_site_fract_y
_atom_site_fract_z
_atom_site_U_iso_or_equiv
_atom_site_adp_type
_atom_site_occupancy
_atom_site_site_symmetry_order
_atom_site_calc_flag
_atom_site_refinement_flags_posn
_atom_site_refinement_flags_adp
_atom_site_refinement_flags_occupancy
_atom_site_disorder_assembly
_atom_site_disorder_group
Tb1 Tb 0.333333 0.666667 0.250000 0.0201(2) Uani 1 6 d S T P . .
Co1 Co 0.500000 1.000000 0.500000 0.0211(3) Uani 1 4 d S T P . .
O3 O 0.5281(4) 0.7640(2) 0.250000 0.0310(12) Uani 1 2 d S T P . .
O2 O 0.4185(3) 0.8035(3) 0.3543(3) 0.0308(9) Uani 1 1 d . . . . .
C1 C 0.5159(5) 0.8678(5) 0.3593(4) 0.0341(14) Uani 1 1 d . . . . .
O1W O 0.6505(4) 1.1431(4) 0.500000 0.0290(13) Uani 1 2 d S T P . .
H1W H 0.659270 1.199452 0.540245 0.044 Uiso 1 1 d R U . . .
O1 O 0.5592(4) 0.9446(4) 0.4080(3) 0.0507(14) Uani 1 1 d . . . . .
C2 C 0.5874(5) 0.8493(6) 0.3033(5) 0.061(3) Uani 1 1 d . . . . .
H2A H 0.630531 0.911794 0.269630 0.073 Uiso 1 1 calc R U . . .
H2B H 0.633775 0.835205 0.337860 0.073 Uiso 1 1 calc R U . . .
O2W O 0.787(4) 1.027(4) 0.500000 0.062(13) Uiso 0.1667 2 d S . P . .

loop_
_atom_site_aniso_label
_atom_site_aniso_U_11
_atom_site_aniso_U_22
_atom_site_aniso_U_33
_atom_site_aniso_U_23
_atom_site_aniso_U_13
_atom_site_aniso_U_12
Tb1 0.0226(2) 0.0226(2) 0.0150(3) 0.000 0.000 0.01132(12)
Co1 0.0271(8) 0.0170(6) 0.0169(7) 0.000 0.000 0.0093(7)
O3 0.025(3) 0.033(2) 0.033(3) -0.017(2) 0.000 0.0125(13)
O2 0.026(2) 0.033(2) 0.030(2) -0.0103(18) 0.0017(17) 0.0124(18)
C1 0.034(3) 0.031(3) 0.035(3) -0.012(3) 0.001(3) 0.014(3)
O1W 0.031(3) 0.023(3) 0.028(3) 0.000 0.000 0.010(3)
O1 0.031(2) 0.044(3) 0.061(3) -0.034(3) 0.007(2) 0.007(2)
C2 0.030(4) 0.055(5) 0.078(6) -0.049(4) 0.006(4) 0.007(3)

loop_
_atom_type_symbol
_atom_type_description
_atom_type_scat_dispersion_real
_atom_type_scat_dispersion_imag
_atom_type_scat_source
C C 0.0033 0.0016 'International Tables Vol C Tables 4.2.6.8 and 6.1.1.4'
H H 0.0000 0.0000 'International Tables Vol C Tables 4.2.6.8 and 6.1.1.4'
Co Co 0.3494 0.9721 'International Tables Vol C Tables 4.2.6.8 and 6.1.1.4'
O O 0.0106 0.0060 'International Tables Vol C Tables 4.2.6.8 and 6.1.1.4'
Tb Tb -0.1723 4.1537 'International Tables Vol C Tables 4.2.6.8 and 6.1.1.4'

loop_
_exptl_crystal_face_index_h
_exptl_crystal_face_index_k
_exptl_crystal_face_index_l
_exptl_crystal_face_perp_dist
19 -2 0 0.0114
-19 2 2 0.0250
-1 -3 22 0.0901
9 -20 -3 0.0160
-9 21 2 0.0178
0 0 -1 0.0859

loop_
_geom_angle_atom_site_label_1
_geom_angle_atom_site_label_2
_geom_angle_atom_site_label_3
_geom_angle
_geom_angle_site_symmetry_1
_geom_angle_site_symmetry_3
_geom_angle_publ_flag
O3 Tb1 O3 120.0 2_665 3_565 ?
O3 Tb1 O3 120.000(1) 2_665 . ?
O3 Tb1 O3 120.0 . 3_565 ?
O2 Tb1 O3 136.28(10) 11 3_565 ?
O2 Tb1 O3 74.15(9) 3_565 . ?
O2 Tb1 O3 63.28(9) 3_565 3_565 ?
O2 Tb1 O3 63.28(9) 10_665 3_565 ?
O2 Tb1 O3 63.28(9) 12_565 . ?
O2 Tb1 O3 63.28(9) . . ?
O2 Tb1 O3 74.15(9) 2_665 3_565 ?
O2 Tb1 O3 74.15(9) . 2_665 ?
O2 Tb1 O3 63.28(9) 2_665 2_665 ?
O2 Tb1 O3 74.15(9) 11 . ?
O2 Tb1 O3 136.28(10) . 3_565 ?
O2 Tb1 O3 136.28(10) 2_665 . ?
O2 Tb1 O3 74.15(9) 10_665 2_665 ?
O2 Tb1 O3 136.28(10) 3_565 2_665 ?
O2 Tb1 O3 63.28(9) 11 2_665 ?
O2 Tb1 O3 74.15(9) 12_565 3_565 ?
O2 Tb1 O3 136.28(10) 12_565 2_665 ?
O2 Tb1 O3 136.28(10) 10_665 . ?
O2 Tb1 O2 78.41(15) 11 12_565 ?
O2 Tb1 O2 126.56(18) 11 2_665 ?
O2 Tb1 O2 126.56(18) 10_665 3_565 ?
O2 Tb1 O2 87.4(2) 12_565 3_565 ?
O2 Tb1 O2 87.4(2) 2_665 10_665 ?
O2 Tb1 O2 87.4(2) 11 . ?
O2 Tb1 O2 126.56(18) . 12_565 ?
O2 Tb1 O2 148.30(19) 2_665 12_565 ?
O2 Tb1 O2 148.30(19) 11 3_565 ?
O2 Tb1 O2 78.41(15) 11 10_665 ?
O2 Tb1 O2 78.41(15) 2_665 . ?
O2 Tb1 O2 78.41(15) 10_665 12_565 ?
O2 Tb1 O2 148.30(18) 10_665 . ?
O2 Tb1 O2 78.41(15) . 3_565 ?
O2 Tb1 O2 78.41(15) 2_665 3_565 ?
O1W Co1 O1W 180.0 13_676 . ?
O1 Co1 O1W 92.54(17) 13_676 . ?
O1 Co1 O1W 87.46(17) 16_556 . ?
O1 Co1 O1W 92.54(17) 4_675 . ?
O1 Co1 O1W 87.46(17) . . ?
O1 Co1 O1W 87.46(17) 4_675 13_676 ?
O1 Co1 O1W 92.54(17) 16_556 13_676 ?
O1 Co1 O1W 87.46(17) 13_676 13_676 ?
O1 Co1 O1W 92.54(17) . 13_676 ?
O1 Co1 O1 89.8(3) 4_675 13_676 ?
O1 Co1 O1 90.2(3) 4_675 . ?
O1 Co1 O1 89.8(3) 16_556 . ?
O1 Co1 O1 90.2(3) 16_556 13_676 ?
O1 Co1 O1 180.0(2) 13_676 . ?
O1 Co1 O1 180.0 16_556 4_675 ?
C2 O3 Tb1 122.7(3) . . ?
C2 O3 Tb1 122.7(3) 12_565 . ?
C2 O3 C2 114.5(7) . 12_565 ?
C1 O2 Tb1 126.1(4) . . ?
O2 C1 C2 117.5(5) . . ?
O1 C1 O2 126.2(6) . . ?
O1 C1 C2 116.2(6) . . ?
Co1 O1W H1W 116.9 . . ?
C1 O1 Co1 131.9(4) . . ?
O3 C2 C1 109.9(5) . . ?
O3 C2 H2A 109.7 . . ?
O3 C2 H2B 109.7 . . ?
C1 C2 H2A 109.7 . . ?
C1 C2 H2B 109.7 . . ?
H2A C2 H2B 108.2 . . ?

loop_
_geom_bond_atom_site_label_1
_geom_bond_atom_site_label_2
_geom_bond_distance
_geom_bond_site_symmetry_2
_geom_bond_publ_flag
Tb1 O3 2.470(5) . ?
Tb1 O3 2.470(5) 3_565 ?
Tb1 O3 2.470(5) 2_665 ?
Tb1 O2 2.402(4) 3_565 ?
Tb1 O2 2.402(4) 11 ?
Tb1 O2 2.402(4) 10_665 ?
Tb1 O2 2.402(4) 2_665 ?
Tb1 O2 2.402(4) . ?
Tb1 O2 2.402(4) 12_565 ?
Co1 O1W 2.153(5) . ?
Co1 O1W 2.153(5) 13_676 ?
Co1 O1 2.052(4) 13_676 ?
Co1 O1 2.052(4) . ?
Co1 O1 2.052(4) 4_675 ?
Co1 O1 2.052(4) 16_556 ?
O3 C2 1.391(7) . ?
O3 C2 1.391(7) 12_565 ?
O2 C1 1.259(7) . ?
C1 O1 1.242(7) . ?
C1 C2 1.494(9) . ?
O1W H1W 0.9968 . ?
C2 H2A 0.9700 . ?
C2 H2B 0.9700 . ?

loop_
_geom_torsion_atom_site_label_1
_geom_torsion_atom_site_label_2
_geom_torsion_atom_site_label_3
_geom_torsion_atom_site_label_4
_geom_torsion
_geom_torsion_site_symmetry_1
_geom_torsion_site_symmetry_2
_geom_torsion_site_symmetry_3
_geom_torsion_site_symmetry_4
_geom_torsion_publ_flag
Tb1 O3 C2 C1 1.8(8) . . . . ?
Tb1 O2 C1 O1 172.9(5) . . . . ?
Tb1 O2 C1 C2 -8.8(9) . . . . ?
O2 C1 O1 Co1 1.7(12) . . . . ?
O2 C1 C2 O3 4.1(10) . . . . ?
O1 C1 C2 O3 -177.4(6) . . . . ?
C2 O3 C2 C1 -178.2(8) 12_565 . . . ?
C2 C1 O1 Co1 -176.7(5) . . . . ?

loop_
_exptl_oxdiff_crystal_face_indexfrac_h
_exptl_oxdiff_crystal_face_indexfrac_k
_exptl_oxdiff_crystal_face_indexfrac_l
_exptl_oxdiff_crystal_face_x
_exptl_oxdiff_crystal_face_y
_exptl_oxdiff_crystal_face_z
18.8246 -2.0672 -0.4650 -0.9098 -0.3772 -0.1732
-18.8848 2.3504 1.7952 0.8982 0.3724 0.2335
-1.4560 -2.6334 21.7498 -0.1385 0.3343 0.9323
9.4966 -20.4577 -2.9402 -0.3574 0.8620 -0.3595
-9.4353 20.5393 2.1330 0.3622 -0.8737 0.3248
0.0000 -0.0000 -1.0000 0.0101 -0.0070 -0.0433
